data_4317850
loop_
_publ_author_name
'Hershel Jude'
'Jeanette A. Krause Bauer'
'William B. Connick'

_publ_contact_author 'Dr. Jeanette A. Krause Bauer'
_publ_contact_author_address
;     Department of Chemistry
        University of Cincinnati
        PO Box 210172
        Cincinnati, OHIO 45221-0172
;
_publ_contact_author_email jeanette.krause@uc.edu
_publ_contact_author_fax '513 556 9239'
_publ_contact_author_phone '513 556 9226'
_publ_section_title
;
 Synthesis, Structures, and Emissive Properties of Platinum(II) Complexes
 with a Cyclometallating Aryldiamine Ligand
;
_journal_name_full 'Inorganic Chemistry'
_journal_page_first 2275
_journal_page_last 2281
_journal_paper_doi 10.1021/ic0108991
_journal_volume 41
_journal_year 2002
_chemical_compound_source 'see text'
_chemical_formula_moiety 'C22 H36 N3 Pt 1-, C F3 S O3 1-'
_chemical_formula_sum 'C23 H36 F3 N3 O3 Pt S'
_chemical_formula_weight 686.70
_chemical_name_systematic
;
   {1,3-bis(piperdylmethyl)benzene}(dimethylisopropylidenimine)
platinum(II) triflate
;
_space_group_IT_number 2
_symmetry_cell_setting triclinic
_symmetry_space_group_name_Hall '-P 1'
_symmetry_space_group_name_H-M 'P -1'
_atom_sites_solution_hydrogens geom
_atom_sites_solution_primary direct
_atom_sites_solution_secondary difmap
_audit_creation_method SHELXL
_cell_angle_alpha 110.509(8)
_cell_angle_beta 112.417(10)
_cell_angle_gamma 91.066(9)
_cell_formula_units_Z 2
_cell_length_a 10.7093(15)
_cell_length_b 11.2321(10)
_cell_length_c 12.4466(15)
_cell_measurement_reflns_used 8192
_cell_measurement_temperature 150(2)
_cell_measurement_theta_max 28.27
_cell_measurement_theta_min 3.11
_cell_volume 1276.1(3)
_computing_cell_refinement 'SMART v5.054'
_computing_data_collection 'SMART v5.054'
_computing_data_reduction 'SAINT v5.A06'
_computing_molecular_graphics 'SHELXTL v5.03'
_computing_publication_material 'SHELXTL v5.03'
_computing_structure_refinement 'SHELXTL v5.03'
_computing_structure_solution 'SHELXTL v5.03'
_diffrn_ambient_temperature 150(2)
_diffrn_measurement_device_type 'Siemens Platform 1K CCD'
_diffrn_measurement_method '\w scans'
_diffrn_radiation_monochromator graphite
_diffrn_radiation_source 'fine-focus sealed tube'
_diffrn_radiation_type MoK\a
_diffrn_radiation_wavelength 0.71073
_diffrn_reflns_av_R_equivalents 0.0244
_diffrn_reflns_av_sigmaI/netI 0.0315
_diffrn_reflns_limit_h_max 13
_diffrn_reflns_limit_h_min -14
_diffrn_reflns_limit_k_max 14
_diffrn_reflns_limit_k_min -13
_diffrn_reflns_limit_l_max 16
_diffrn_reflns_limit_l_min -16
_diffrn_reflns_number 13454
_diffrn_reflns_theta_max 28.27
_diffrn_reflns_theta_min 3.11
_diffrn_standards_decay_% none
_exptl_absorpt_coefficient_mu 5.631
_exptl_absorpt_correction_T_max 0.3992
_exptl_absorpt_correction_T_min 0.2366
_exptl_absorpt_correction_type multi-scan
_exptl_absorpt_process_details 'SADABS (Sheldrick, 1996)'
_exptl_crystal_colour colorless
_exptl_crystal_density_diffrn 1.787
_exptl_crystal_density_meas ?
_exptl_crystal_description 'irregular chunk'
_exptl_crystal_F_000 680
_exptl_crystal_size_max 0.36
_exptl_crystal_size_mid 0.28
_exptl_crystal_size_min 0.20
_refine_diff_density_max 1.968
_refine_diff_density_min -1.575
_refine_diff_density_rms 0.133
_refine_ls_extinction_method none
_refine_ls_goodness_of_fit_ref 1.120
_refine_ls_hydrogen_treatment constr
_refine_ls_matrix_type full
_refine_ls_number_parameters 327
_refine_ls_number_reflns 6132
_refine_ls_number_restraints 0
_refine_ls_restrained_S_all 1.113
_refine_ls_R_factor_all 0.0387
_refine_ls_R_factor_gt 0.0314
_refine_ls_shift/su_max 0.001
_refine_ls_shift/su_mean 0.000
_refine_ls_structure_factor_coef Fsqd
_refine_ls_weighting_details 'calc w=1/[\s^2^(Fo^2^)+(0.0352P)^2^+2.7311P] where P=(Fo^2^+2Fc^2^)/3'
_refine_ls_weighting_scheme calc
_refine_ls_wR_factor_gt 0.0723
_refine_ls_wR_factor_ref 0.0761
_reflns_number_gt 5491
_reflns_number_total 6136
_reflns_threshold_expression >2sigma(I)
_cod_data_source_file ic0108991_1.cif
_cod_data_source_block 5
_cod_depositor_comments
;
The following automatic conversions were performed:

'_symmetry_cell_setting' value 'Triclinic' changed to 'triclinic'
according to the built-in table from CIF Core dictionary named
'cif_core.dic' version 2.4.1 from 2010-06-29.

Automatic conversion script
Id: cif_fix_values 1646 2011-03-28 12:23:43Z adriana 

The following automatic conversions were performed:

'_exptl_crystal_density_meas' value 'not measured' was changed to '?'
- the value is perceived as not measured.

Automatic conversion script
Id: cif_fix_values 3008 2015-01-20 13:52:24Z robertas 
;
_cod_database_code 4317850

loop_
_symmetry_equiv_pos_as_xyz
'x, y, z'
'-x, -y, -z'

loop_
_atom_site_aniso_label
_atom_site_aniso_U_11
_atom_site_aniso_U_22
_atom_site_aniso_U_33
_atom_site_aniso_U_23
_atom_site_aniso_U_13
_atom_site_aniso_U_12
Pt 0.02863(9) 0.02515(9) 0.01608(8) 0.00518(6) 0.01059(6) 0.00145(6)
N1 0.027(2) 0.026(2) 0.015(2) 0.0061(13) 0.0096(13) 0.0047(14)
N2 0.026(2) 0.031(2) 0.017(2) 0.0070(14) 0.0102(14) 0.0022(15)
C1 0.031(2) 0.031(2) 0.022(2) 0.007(2) 0.010(2) -0.004(2)
C2 0.055(3) 0.040(3) 0.031(3) 0.008(2) 0.020(2) -0.011(2)
C3 0.063(4) 0.042(3) 0.043(3) 0.015(2) 0.029(3) -0.011(3)
C4 0.041(3) 0.030(3) 0.043(3) 0.012(2) 0.018(2) -0.006(2)
C5 0.030(2) 0.027(2) 0.031(2) 0.007(2) 0.012(2) 0.004(2)
C6 0.023(2) 0.031(2) 0.022(2) 0.010(2) 0.009(2) 0.004(2)
C7 0.031(2) 0.022(2) 0.024(2) 0.008(2) 0.015(2) 0.009(2)
C8 0.028(2) 0.030(2) 0.022(2) 0.008(2) 0.013(2) 0.010(2)
C9 0.034(2) 0.035(2) 0.019(2) 0.010(2) 0.008(2) 0.011(2)
C10 0.051(3) 0.032(2) 0.020(2) 0.010(2) 0.017(2) 0.013(2)
C11 0.037(2) 0.027(2) 0.027(2) 0.010(2) 0.018(2) 0.007(2)
C12 0.030(2) 0.028(2) 0.021(2) 0.011(2) 0.012(2) 0.007(2)
C13 0.037(3) 0.054(3) 0.033(3) 0.017(2) 0.015(2) 0.003(2)
C14 0.031(3) 0.071(4) 0.036(3) 0.024(3) 0.014(2) 0.009(3)
C15 0.037(3) 0.067(4) 0.034(3) 0.023(3) 0.008(2) 0.005(3)
C16 0.046(3) 0.050(3) 0.039(3) 0.019(3) 0.007(2) -0.003(3)
C17 0.055(3) 0.048(3) 0.055(3) 0.026(3) 0.036(3) 0.025(3)
C18 0.054(3) 0.047(3) 0.038(3) 0.017(2) 0.025(3) 0.022(3)
N3 0.030(8) 0.025(4) 0.017(3) 0.005(3) 0.009(4) 0.005(3)
C19 0.031(5) 0.033(6) 0.016(3) 0.007(3) 0.011(3) 0.005(3)
N3' 0.033(16) 0.016(8) 0.015(6) 0.005(4) 0.011(8) 0.008(6)
C19' 0.047(13) 0.034(10) 0.022(7) 0.004(6) 0.020(7) 0.001(8)
C20 0.078(4) 0.032(3) 0.046(3) 0.012(2) 0.028(3) -0.002(3)
C21 0.038(3) 0.042(3) 0.028(2) 0.007(2) 0.012(2) 0.005(2)
C22 0.037(3) 0.036(3) 0.043(3) 0.010(2) 0.017(2) 0.004(2)
S1 0.0405(7) 0.0340(6) 0.0457(7) 0.0119(5) 0.0250(6) 0.0107(5)
O1 0.074(3) 0.032(2) 0.098(4) 0.006(2) 0.054(3) -0.003(2)
O2 0.069(3) 0.083(3) 0.047(3) 0.036(2) 0.021(2) 0.031(3)
O3 0.046(2) 0.051(2) 0.053(2) 0.011(2) 0.028(2) 0.018(2)
C23 0.046(3) 0.037(3) 0.044(3) 0.015(2) 0.021(2) 0.013(2)
F1 0.069(2) 0.062(2) 0.088(3) 0.039(2) 0.059(2) 0.037(2)
F2 0.087(3) 0.080(3) 0.032(2) 0.022(2) 0.017(2) 0.029(2)
F3 0.062(2) 0.037(2) 0.064(2) 0.017(2) 0.022(2) -0.003(2)

loop_
_atom_site_label
_atom_site_type_symbol
_atom_site_fract_x
_atom_site_fract_y
_atom_site_fract_z
_atom_site_U_iso_or_equiv
_atom_site_thermal_displace_type
_atom_site_occupancy
_atom_site_calc_flag
_atom_site_refinement_flags
_atom_site_disorder_group
Pt Pt 0.19938(2) 0.84869(2) 0.438336(14) 0.02373(6) Uani 1 d . .
N1 N 0.2149(4) 0.9194(3) 0.6246(3) 0.0230(7) Uani 1 d . .
N2 N 0.2135(4) 0.8333(4) 0.2701(3) 0.0250(7) Uani 1 d . .
C1 C 0.2662(5) 1.0275(5) 0.4861(4) 0.0292(9) Uani 1 d . .
C2 C 0.3198(6) 1.0591(5) 0.4123(5) 0.0436(13) Uani 1 d . .
C3 C 0.3709(6) 1.1879(6) 0.4467(5) 0.0478(14) Uani 1 d . .
H3 H 0.4028(6) 1.2128(6) 0.3949(5) 0.057 Uiso 1 calc R .
C4 C 0.3749(5) 1.2806(5) 0.5584(5) 0.0386(11) Uani 1 d . .
H4 H 0.4091(5) 1.3687(5) 0.5817(5) 0.046 Uiso 1 calc R .
C5 C 0.3291(5) 1.2454(4) 0.6363(4) 0.0308(10) Uani 1 d . .
H5 H 0.3375(5) 1.3081(4) 0.7146(4) 0.037 Uiso 1 calc R .
C6 C 0.2716(4) 1.1187(4) 0.5980(4) 0.0255(9) Uani 1 d . .
C7 C 0.2080(5) 1.0630(4) 0.6631(4) 0.0249(9) Uani 1 d . .
H7A H 0.1113(5) 1.0753(4) 0.6391(4) 0.030 Uiso 1 calc R .
H7B H 0.2581(5) 1.1081(4) 0.7556(4) 0.030 Uiso 1 calc R .
C8 C 0.3548(4) 0.9008(4) 0.7029(4) 0.0264(9) Uani 1 d . .
H8A H 0.4254(4) 0.9518(4) 0.6955(4) 0.032 Uiso 1 calc R .
H8B H 0.3622(4) 0.8087(4) 0.6679(4) 0.032 Uiso 1 calc R .
C9 C 0.3858(5) 0.9405(5) 0.8422(4) 0.0301(10) Uani 1 d . .
H9A H 0.4755(5) 0.9190(5) 0.8859(4) 0.036 Uiso 1 calc R .
H9B H 0.3915(5) 1.0350(5) 0.8812(4) 0.036 Uiso 1 calc R .
C10 C 0.2739(5) 0.8709(5) 0.8575(4) 0.0332(10) Uani 1 d . .
H10A H 0.2753(5) 0.7770(5) 0.8274(4) 0.040 Uiso 1 calc R .
H10B H 0.2913(5) 0.9024(5) 0.9477(4) 0.040 Uiso 1 calc R .
C11 C 0.1350(5) 0.8951(4) 0.7828(4) 0.0288(9) Uani 1 d . .
H11A H 0.1313(5) 0.9882(4) 0.8175(4) 0.035 Uiso 1 calc R .
H11B H 0.0626(5) 0.8469(4) 0.7906(4) 0.035 Uiso 1 calc R .
C12 C 0.1083(5) 0.8524(4) 0.6446(4) 0.0255(9) Uani 1 d . .
H12A H 0.1056(5) 0.7581(4) 0.6091(4) 0.031 Uiso 1 calc R .
H12B H 0.0172(5) 0.8700(4) 0.5981(4) 0.031 Uiso 1 calc R .
C13 C 0.3268(6) 0.9411(6) 0.3074(5) 0.0415(12) Uani 1 d . .
H13A H 0.3156(6) 0.9624(6) 0.2339(5) 0.050 Uiso 1 calc R .
H13B H 0.4170(6) 0.9141(6) 0.3374(5) 0.050 Uiso 1 calc R .
C14 C 0.0807(5) 0.8471(7) 0.1837(5) 0.0448(13) Uani 1 d . .
H14A H 0.0602(5) 0.9327(7) 0.2241(5) 0.054 Uiso 1 calc R .
H14B H 0.0084(5) 0.7808(7) 0.1709(5) 0.054 Uiso 1 calc R .
C15 C 0.0737(6) 0.8340(6) 0.0553(5) 0.0476(14) Uani 1 d . .
H15A H -0.0199(6) 0.8397(6) 0.0010(5) 0.057 Uiso 1 calc R .
H15B H 0.1389(6) 0.9050(6) 0.0655(5) 0.057 Uiso 1 calc R .
C16 C 0.1086(6) 0.7088(6) -0.0036(5) 0.0483(14) Uani 1 d . .
H16A H 0.1063(6) 0.7017(6) -0.0859(5) 0.058 Uiso 1 calc R .
H16B H 0.0376(6) 0.6390(6) -0.0201(5) 0.058 Uiso 1 calc R .
C17 C 0.2466(6) 0.6883(6) 0.0743(6) 0.0460(13) Uani 1 d . .
H17A H 0.3200(6) 0.7526(6) 0.0857(6) 0.055 Uiso 1 calc R .
H17B H 0.2620(6) 0.6009(6) 0.0318(6) 0.055 Uiso 1 calc R .
C18 C 0.2488(6) 0.7042(6) 0.2057(5) 0.0439(13) Uani 1 d . .
H18A H 0.1822(6) 0.6333(6) 0.1936(5) 0.053 Uiso 1 calc R .
H18B H 0.3412(6) 0.6972(6) 0.2610(5) 0.053 Uiso 1 calc R .
N3 N 0.1062(19) 0.6483(8) 0.3792(9) 0.025(3) Uani 0.67(4) d P 1
C19 C 0.1705(9) 0.5585(9) 0.3976(6) 0.027(3) Uani 0.64(2) d P 1
N3' N 0.1826(37) 0.6477(14) 0.4093(17) 0.021(6) Uani 0.33(4) d P 2
C19' C 0.0710(21) 0.5706(20) 0.3627(13) 0.035(6) Uani 0.36(2) d P 2
C20 C 0.0908(7) 0.4253(5) 0.3586(6) 0.052(2) Uani 1 d . .
H20A H -0.0079(7) 0.4262(5) 0.3223(6) 0.079 Uiso 1 calc R 1
H20B H 0.1145(7) 0.4032(5) 0.4327(6) 0.079 Uiso 1 calc R 1
H20C H 0.1146(7) 0.3610(5) 0.2959(6) 0.079 Uiso 1 calc R 1
C21 C 0.3189(5) 0.5864(5) 0.4544(5) 0.0387(11) Uani 1 d . .
H21A H 0.3500(5) 0.6767(5) 0.4723(5) 0.058 Uiso 1 calc R 1
H21B H 0.3537(5) 0.5297(5) 0.3962(5) 0.058 Uiso 1 calc R 1
H21C H 0.3536(5) 0.5719(5) 0.5330(5) 0.058 Uiso 1 calc R 1
C22 C -0.0509(5) 0.6192(5) 0.3172(5) 0.0404(12) Uani 1 d . .
H22A H -0.0861(5) 0.6970(5) 0.3091(5) 0.061 Uiso 1 calc R 1
H22B H -0.0849(5) 0.5922(5) 0.3695(5) 0.061 Uiso 1 calc R 1
H22C H -0.0823(5) 0.5498(5) 0.2335(5) 0.061 Uiso 1 calc R 1
S1 S 0.66681(14) 1.69364(13) 0.86338(13) 0.0387(3) Uani 1 d . .
O1 O 0.7192(5) 1.8257(4) 0.9399(5) 0.0680(14) Uani 1 d . .
O2 O 0.5495(5) 1.6711(5) 0.7456(4) 0.0637(13) Uani 1 d . .
O3 O 0.7627(4) 1.6097(4) 0.8485(4) 0.0495(10) Uani 1 d . .
C23 C 0.5916(6) 1.6382(5) 0.9490(5) 0.0419(12) Uani 1 d . .
F1 F 0.5016(4) 1.7099(4) 0.9760(4) 0.0605(10) Uani 1 d . .
F2 F 0.6885(5) 1.6444(4) 1.0582(3) 0.0687(11) Uani 1 d . .
F3 F 0.5276(4) 1.5165(3) 0.8854(4) 0.0566(9) Uani 1 d . .

loop_
_atom_type_symbol
_atom_type_description
_atom_type_scat_dispersion_real
_atom_type_scat_dispersion_imag
_atom_type_scat_source
C C 0.0033 0.0016 'International Tables Vol C Tables 4.2.6.8 and 6.1.1.4'
H H 0.0000 0.0000 'International Tables Vol C Tables 4.2.6.8 and 6.1.1.4'
N N 0.0061 0.0033 'International Tables Vol C Tables 4.2.6.8 and 6.1.1.4'
O O 0.0106 0.0060 'International Tables Vol C Tables 4.2.6.8 and 6.1.1.4'
F F 0.0171 0.0103 'International Tables Vol C Tables 4.2.6.8 and 6.1.1.4'
S S 0.1246 0.1234 'International Tables Vol C Tables 4.2.6.8 and 6.1.1.4'
Pt Pt -1.7033 8.3905 'International Tables Vol C Tables 4.2.6.8 and 6.1.1.4'

loop_
_geom_angle_atom_site_label_1
_geom_angle_atom_site_label_2
_geom_angle_atom_site_label_3
_geom_angle
_geom_angle_site_symmetry_1
_geom_angle_site_symmetry_3
_geom_angle_publ_flag
C1 Pt N2 82.0(2) . . ?
C1 Pt N1 81.4(2) . . ?
N2 Pt N1 163.21(14) . . ?
C1 Pt N3' 164.5(10) . . ?
N2 Pt N3' 98.6(3) . . ?
N1 Pt N3' 96.8(3) . . ?
C1 Pt N3 175.4(5) . . ?
N2 Pt N3 98.3(2) . . ?
N1 Pt N3 98.4(2) . . ?
C12 N1 C8 109.0(3) . . ?
C12 N1 C7 109.8(3) . . ?
C8 N1 C7 110.0(3) . . ?
C12 N1 Pt 115.2(3) . . ?
C8 N1 Pt 105.2(2) . . ?
C7 N1 Pt 107.5(2) . . ?
C14 N2 C13 112.0(4) . . ?
C14 N2 C18 108.8(4) . . ?
C13 N2 C18 109.4(4) . . ?
C14 N2 Pt 108.4(3) . . ?
C13 N2 Pt 105.7(3) . . ?
C18 N2 Pt 112.5(3) . . ?
C2 C1 C6 122.1(4) . . ?
C2 C1 Pt 117.9(4) . . ?
C6 C1 Pt 119.8(3) . . ?
C1 C2 C3 118.6(5) . . ?
C1 C2 C13 113.1(5) . . ?
C3 C2 C13 127.9(5) . . ?
C2 C3 C4 119.5(5) . . ?
C3 C4 C5 121.0(5) . . ?
C6 C5 C4 119.1(4) . . ?
C5 C6 C1 119.4(4) . . ?
C5 C6 C7 127.4(4) . . ?
C1 C6 C7 113.1(4) . . ?
C6 C7 N1 109.2(3) . . ?
N1 C8 C9 114.2(3) . . ?
C10 C9 C8 110.4(4) . . ?
C11 C10 C9 110.0(4) . . ?
C10 C11 C12 110.7(4) . . ?
N1 C12 C11 113.0(4) . . ?
N2 C13 C2 108.6(4) . . ?
N2 C14 C15 114.6(4) . . ?
C16 C15 C14 109.0(5) . . ?
C15 C16 C17 114.0(5) . . ?
C16 C17 C18 107.6(5) . . ?
N2 C18 C17 112.3(4) . . ?
C19 N3 C22 118.6(9) . . ?
C19 N3 Pt 125.8(12) . . ?
C22 N3 Pt 115.5(8) . . ?
N3 C19 C21 118.1(10) . . ?
N3 C19 C20 119.8(10) . . ?
C21 C19 C20 122.1(7) . . ?
C19' N3' C21 114.9(15) . . ?
C19' N3' Pt 124.9(23) . . ?
C21 N3' Pt 120.2(16) . . ?
N3' C19' C22 116.6(20) . . ?
N3' C19' C20 113.8(18) . . ?
C22 C19' C20 129.6(15) . . ?
O1 S1 O3 117.8(3) . . ?
O1 S1 O2 113.6(3) . . ?
O3 S1 O2 113.1(3) . . ?
O1 S1 C23 103.9(3) . . ?
O3 S1 C23 103.5(3) . . ?
O2 S1 C23 102.6(3) . . ?
F3 C23 F1 107.8(5) . . ?
F3 C23 F2 106.9(5) . . ?
F1 C23 F2 107.2(5) . . ?
F3 C23 S1 112.1(4) . . ?
F1 C23 S1 112.0(4) . . ?
F2 C23 S1 110.6(4) . . ?

loop_
_geom_bond_atom_site_label_1
_geom_bond_atom_site_label_2
_geom_bond_distance
_geom_bond_site_symmetry_2
_geom_bond_publ_flag
Pt C1 1.919(5) . ?
Pt N2 2.104(3) . ?
Pt N1 2.108(3) . ?
Pt N3' 2.150(14) . ?
Pt N3 2.191(9) . ?
N1 C12 1.500(5) . ?
N1 C8 1.510(5) . ?
N1 C7 1.526(5) . ?
N2 C14 1.470(6) . ?
N2 C13 1.509(6) . ?
N2 C18 1.524(6) . ?
C1 C2 1.387(6) . ?
C1 C6 1.389(6) . ?
C2 C3 1.390(8) . ?
C2 C13 1.527(8) . ?
C3 C4 1.399(8) . ?
C4 C5 1.400(7) . ?
C5 C6 1.379(6) . ?
C6 C7 1.506(6) . ?
C8 C9 1.526(6) . ?
C9 C10 1.525(7) . ?
C10 C11 1.513(7) . ?
C11 C12 1.521(6) . ?
C14 C15 1.525(7) . ?
C15 C16 1.471(9) . ?
C16 C17 1.501(8) . ?
C17 C18 1.573(7) . ?
N3 C19 1.27(2) . ?
N3 C22 1.53(2) . ?
C19 C21 1.446(10) . ?
C19 C20 1.527(10) . ?
N3' C19' 1.26(4) . ?
N3' C21 1.61(3) . ?
C19' C22 1.42(2) . ?
C19' C20 1.64(2) . ?
S1 O1 1.412(4) . ?
S1 O3 1.427(4) . ?
S1 O2 1.455(5) . ?
S1 C23 1.808(6) . ?
C23 F3 1.326(6) . ?
C23 F1 1.333(6) . ?
C23 F2 1.336(7) . ?
